data_2023363
loop_
_publ_author_name
'Aliyeva, Khatira N.'
'H\"okelek, Tuncer'
'Khrustalev, Victor N.'
'Rzayev, Rovnag M.'
'Bhattarai, Ajaya'
'Maharramov, Abel M.'
'Shikhaliyev, Namig G.'

_publ_section_title
;
 Synthesis, crystal structure and Hirshfeld surface analysis of
 5-oxo-N-phenyl-3-(thiophen-2-yl)-2,3,4,5-tetrahydro-[1,1&#x2032;-biphenyl]-4-carboxamide
;
_journal_coeditor_code WM5747
_journal_issue 2
_journal_name_full 'Acta Crystallographica Section E Crystallographic Communications'
_journal_paper_doi 10.1107/S205698902500057X
_journal_volume 81
_journal_year 2025
_chemical_formula_iupac 'C23 H19 N O2 S'
_chemical_formula_moiety 'C23 H19 N O2 S'
_chemical_formula_sum 'C23 H19 N O2 S'
_chemical_formula_weight 373.45
_chemical_name_systematic 5-Oxo-<i>N</i>-phenyl-3-(thiophen-2-yl)-2,3,4,5-tetrahydro-[1,1'-biphenyl]-4-carboxamide
_space_group_crystal_system monoclinic
_space_group_IT_number 9
_space_group_name_Hall 'C -2yc'
_space_group_name_H-M_alt 'C 1 c 1'
_atom_sites_solution_hydrogens mixed
_atom_sites_solution_primary difmap
_atom_sites_solution_secondary difmap
_audit_creation_method SHELXL-2018/3
_cell_angle_alpha 90
_cell_angle_beta 107.4160(10)
_cell_angle_gamma 90
_cell_formula_units_Z 8
_cell_length_a 16.1416(5)
_cell_length_b 12.8991(4)
_cell_length_c 19.0656(5)
_cell_measurement_reflns_used 9482
_cell_measurement_temperature 100(2)
_cell_measurement_theta_max 32.46
_cell_measurement_theta_min 2.24
_cell_volume 3787.71(19)
_computing_cell_refinement
;
SAINT (Bruker, 2018)
;
_computing_data_collection
;
APEX3 (Bruker, 2018)
;
_computing_data_reduction
;
SAINT (Bruker, 2018)
;
_computing_molecular_graphics
;
SHELXTL (Sheldrick, 2008)
;
_computing_publication_material
;
publCIF (Westrip, 2010)
;
_computing_structure_refinement
;
SHELXL (Sheldrick, 2015b)
;
_computing_structure_solution
;
SHELXT (Sheldrick, 2015a)
;
_diffrn_ambient_temperature 100(2)
_diffrn_measured_fraction_theta_full 0.997
_diffrn_measured_fraction_theta_max 0.998
_diffrn_measurement_device_type 'Bruker D8 QUEST PHOTON-III area-detector'
_diffrn_measurement_method '\f and \w scans'
_diffrn_radiation_type MoK\a
_diffrn_radiation_wavelength 0.71073
_diffrn_reflns_av_R_equivalents 0.0314
_diffrn_reflns_av_unetI/netI 0.0342
_diffrn_reflns_limit_h_max 24
_diffrn_reflns_limit_h_min -24
_diffrn_reflns_limit_k_max 19
_diffrn_reflns_limit_k_min -19
_diffrn_reflns_limit_l_max 28
_diffrn_reflns_limit_l_min -28
_diffrn_reflns_number 44070
_diffrn_reflns_theta_full 25.242
_diffrn_reflns_theta_max 32.589
_diffrn_reflns_theta_min 2.147
_exptl_absorpt_coefficient_mu 0.189
_exptl_absorpt_correction_T_max 0.746
_exptl_absorpt_correction_T_min 0.666
_exptl_absorpt_correction_type multi-scan
_exptl_absorpt_process_details
;
(<i>SADABS</i>; Krause <i>et al.</i>,  2015)
;
_exptl_crystal_colour colourless
_exptl_crystal_density_diffrn 1.310
_exptl_crystal_description prism
_exptl_crystal_F_000 1568
_exptl_crystal_size_max 0.250
_exptl_crystal_size_mid 0.200
_exptl_crystal_size_min 0.150
_refine_diff_density_max 0.620
_refine_diff_density_min -0.647
_refine_ls_abs_structure_details
;
Refined as an inversion twin;
Flack <i>x</i> determined using 5763 quotients
[(I+)-(I-)]/[(I+)+(I-)] (Parsons & Flack, 2004)
;
_refine_ls_abs_structure_Flack 0.37(8)
_refine_ls_extinction_method none
_refine_ls_goodness_of_fit_ref 1.030
_refine_ls_hydrogen_treatment mixed
_refine_ls_matrix_type full
_refine_ls_number_parameters 494
_refine_ls_number_reflns 13781
_refine_ls_number_restraints 34
_refine_ls_restrained_S_all 1.103
_refine_ls_R_factor_all 0.0549
_refine_ls_R_factor_gt 0.0495
_refine_ls_shift/su_max 0.002
_refine_ls_shift/su_mean 0.000
_refine_ls_structure_factor_coef Fsqd
_refine_ls_weighting_details 'w=1/[\s^2^(Fo^2^)+(0.0623P)^2^+3.9600P] where P=(Fo^2^+2Fc^2^)/3'
_refine_ls_weighting_scheme calc
_refine_ls_wR_factor_gt 0.1247
_refine_ls_wR_factor_ref 0.1285
_reflns_number_gt 12646
_reflns_number_total 13781
_reflns_threshold_expression 'I > 2\s(I)'
_cod_data_source_file wm5747.cif
_cod_data_source_block I
_cod_original_sg_symbol_H-M 'C c'
_cod_database_code 2023363
_shelx_space_group_comment
;
The symmetry employed for this shelxl refinement is uniquely defined
by the following loop, which should always be used as a source of
symmetry information in preference to the above space-group names.
They are only intended as comments.
;
_shelx_estimated_absorpt_t_min 0.954
_shelx_estimated_absorpt_t_max 0.972

loop_
_space_group_symop_operation_xyz
'x, y, z'
'x, -y, z+1/2'
'x+1/2, y+1/2, z'
'x+1/2, -y+1/2, z+1/2'

loop_
_atom_site_type_symbol
_atom_site_label
_atom_site_fract_x
_atom_site_fract_y
_atom_site_fract_z
_atom_site_U_iso_or_equiv
_atom_site_adp_type
_atom_site_calc_flag
_atom_site_occupancy
_atom_site_disorder_assembly
_atom_site_disorder_group
S S1 0.73160(7) 0.42886(8) 0.71887(6) 0.02445(19) Uani d 0.7 A 1
S S1' 0.73378(16) 0.38641(19) 0.57558(16) 0.0263(5) Uani d 0.3 A 2
O O1 0.40433(13) 0.60901(15) 0.57901(13) 0.0270(4) Uani d 1 . .
O O2 0.49029(13) 0.39952(15) 0.53972(10) 0.0221(3) Uani d 1 . .
N N1 0.48998(14) 0.37371(15) 0.65812(11) 0.0165(3) Uani d 1 . .
C C1 0.48285(15) 0.62230(18) 0.59522(13) 0.0173(4) Uani d 1 . .
C C2 0.54702(15) 0.53526(17) 0.62719(13) 0.0163(4) Uani d 1 . .
H H2 0.564164 0.539595 0.682040 0.020 Uiso calc 1 . .
C C3 0.62924(13) 0.54764(17) 0.60251(13) 0.0174(4) Uani d 1 . .
H H3 0.610628 0.545920 0.547561 0.021 Uiso calc 1 . .
C C4 0.66919(15) 0.65469(18) 0.62661(15) 0.0208(4) Uani d 1 . .
H H4A 0.693229 0.655867 0.680852 0.025 Uiso calc 1 . .
H H4B 0.717865 0.665911 0.605888 0.025 Uiso calc 1 . .
C C5 0.60495(15) 0.74233(17) 0.60257(13) 0.0162(4) Uani d 1 . .
C C6 0.51878(15) 0.72339(17) 0.58679(13) 0.0168(4) Uani d 1 . .
H H6 0.479630 0.779177 0.569254 0.020 Uiso calc 1 . .
C C7 0.50540(14) 0.42931(17) 0.60344(13) 0.0155(4) Uani d 1 . .
C C8 0.46246(15) 0.26899(17) 0.65529(13) 0.0159(4) Uani d 1 . .
C C9 0.47950(19) 0.21882(19) 0.72294(14) 0.0232(5) Uani d 1 . .
H H9 0.508457 0.254912 0.766873 0.028 Uiso calc 1 . .
C C10 0.4544(2) 0.1165(2) 0.72647(16) 0.0263(5) Uani d 1 . .
H H10 0.466516 0.082856 0.772774 0.032 Uiso calc 1 . .
C C11 0.41199(17) 0.06340(19) 0.66302(15) 0.0218(4) Uani d 1 . .
H H11 0.394683 -0.006549 0.665548 0.026 Uiso calc 1 . .
C C12 0.39466(18) 0.1132(2) 0.59509(15) 0.0232(5) Uani d 1 . .
H H12 0.365616 0.076614 0.551390 0.028 Uiso calc 1 . .
C C13 0.41951(16) 0.21586(19) 0.59071(14) 0.0198(4) Uani d 1 . .
H H13 0.407405 0.249391 0.544372 0.024 Uiso calc 1 . .
C C14 0.69198(9) 0.46161(14) 0.62909(10) 0.0199(4) Uani d 1 . .
C C15 0.7246(2) 0.3998(3) 0.5853(3) 0.02445(19) Uani d 0.7 A 1
H H15 0.709503 0.406978 0.533395 0.029 Uiso calc 0.7 A 1
C C16 0.7843(2) 0.3228(3) 0.62621(18) 0.02445(19) Uani d 0.7 A 1
H H16 0.813366 0.273307 0.605154 0.029 Uiso calc 0.7 A 1
C C17 0.79315(18) 0.3309(2) 0.69932(19) 0.02445(19) Uani d 0.7 A 1
H H17 0.829553 0.286942 0.735642 0.029 Uiso calc 0.7 A 1
C C15' 0.7301(4) 0.4225(5) 0.6987(3) 0.0263(5) Uani d 0.3 A 2
H H15A 0.715137 0.454323 0.738197 0.032 Uiso calc 0.3 A 2
C C16' 0.7904(4) 0.3381(5) 0.7164(4) 0.0263(5) Uani d 0.3 A 2
H H16A 0.819170 0.307482 0.762600 0.032 Uiso calc 0.3 A 2
C C17' 0.7948(3) 0.3143(5) 0.6480(3) 0.0263(5) Uani d 0.3 A 2
H H17A 0.830639 0.259395 0.640767 0.032 Uiso calc 0.3 A 2
C C18 0.63757(16) 0.84809(18) 0.59696(13) 0.0179(4) Uani d 1 . .
C C19 0.58505(17) 0.9349(2) 0.59560(17) 0.0252(5) Uani d 1 . .
H H19 0.528169 0.925720 0.599421 0.030 Uiso calc 1 . .
C C20 0.6148(2) 1.0343(2) 0.58875(19) 0.0313(6) Uani d 1 . .
H H20 0.578244 1.092451 0.587643 0.038 Uiso calc 1 . .
C C21 0.6980(2) 1.0486(2) 0.58352(17) 0.0304(6) Uani d 1 . .
H H21 0.718368 1.116423 0.578379 0.037 Uiso calc 1 . .
C C22 0.75120(19) 0.9639(2) 0.58582(18) 0.0300(6) Uani d 1 . .
H H22 0.808301 0.973681 0.582633 0.036 Uiso calc 1 . .
C C23 0.72128(18) 0.8642(2) 0.59279(17) 0.0251(5) Uani d 1 . .
H H23 0.758482 0.806550 0.594727 0.030 Uiso calc 1 . .
S S2 0.28115(7) 0.47394(8) 0.41495(7) 0.02627(18) Uani d 0.7 B 1
S S2' 0.25927(18) 0.4669(2) 0.26876(14) 0.0280(5) Uani d 0.3 B 2
O O3 0.59672(12) 0.67727(16) 0.42626(12) 0.0250(4) Uani d 1 . .
O O4 0.50311(13) 0.52390(14) 0.29766(10) 0.0215(3) Uani d 1 . .
N N2 0.50923(14) 0.41810(15) 0.39523(11) 0.0163(3) Uani d 1 . .
C C24 0.51761(15) 0.68815(19) 0.41100(13) 0.0178(4) Uani d 1 . .
C C25 0.45807(15) 0.59458(17) 0.39697(13) 0.0163(4) Uani d 1 . .
H H25 0.455743 0.567333 0.445444 0.020 Uiso calc 1 . .
C C26 0.36501(13) 0.62122(17) 0.35019(13) 0.0181(4) Uani d 1 . .
H H26 0.366513 0.639001 0.299534 0.022 Uiso calc 1 . .
C C27 0.33101(16) 0.71636(19) 0.38174(15) 0.0204(4) Uani d 1 . .
H H27A 0.275071 0.738234 0.346700 0.024 Uiso calc 1 . .
H H27B 0.319819 0.696322 0.428205 0.024 Uiso calc 1 . .
C C28 0.39277(15) 0.80691(18) 0.39644(13) 0.0166(4) Uani d 1 . .
C C29 0.47893(15) 0.79046(18) 0.40955(13) 0.0177(4) Uani d 1 . .
H H29 0.516314 0.849028 0.418306 0.021 Uiso calc 1 . .
C C30 0.49336(15) 0.50904(17) 0.35838(13) 0.0165(4) Uani d 1 . .
C C31 0.53480(14) 0.32350(17) 0.36947(13) 0.0153(4) Uani d 1 . .
C C32 0.57754(16) 0.25144(18) 0.42214(14) 0.0188(4) Uani d 1 . .
H H32 0.589395 0.267025 0.472893 0.023 Uiso calc 1 . .
C C33 0.60284(17) 0.15704(19) 0.40074(15) 0.0221(4) Uani d 1 . .
H H33 0.632745 0.108574 0.437023 0.026 Uiso calc 1 . .
C C34 0.58502(18) 0.13252(19) 0.32701(16) 0.0238(5) Uani d 1 . .
H H34 0.603118 0.067987 0.312537 0.029 Uiso calc 1 . .
C C35 0.5403(2) 0.2036(2) 0.27440(15) 0.0267(5) Uani d 1 . .
H H35 0.526614 0.186576 0.223729 0.032 Uiso calc 1 . .
C C36 0.51516(19) 0.29968(19) 0.29508(14) 0.0226(5) Uani d 1 . .
H H36 0.485079 0.348121 0.258852 0.027 Uiso calc 1 . .
C C37 0.30635(9) 0.53143(15) 0.34455(11) 0.0236(5) Uani d 1 . .
C C38 0.2622(2) 0.4790(3) 0.2804(3) 0.02627(18) Uani d 0.7 B 1
H H38 0.267720 0.498578 0.233975 0.032 Uiso calc 0.7 B 1
C C39 0.2081(2) 0.3941(3) 0.2878(2) 0.02627(18) Uani d 0.7 B 1
H H39 0.174131 0.351909 0.248964 0.032 Uiso calc 0.7 B 1
C C40 0.21388(18) 0.3843(2) 0.36005(19) 0.02627(18) Uani d 0.7 B 1
H H40 0.183584 0.332886 0.378302 0.032 Uiso calc 0.7 B 1
C C38' 0.2831(4) 0.4893(5) 0.4023(4) 0.0280(5) Uani d 0.3 B 2
H H38A 0.304677 0.517381 0.450437 0.034 Uiso calc 0.3 B 2
C C39' 0.2257(4) 0.4022(5) 0.3880(4) 0.0280(5) Uani d 0.3 B 2
H H39A 0.204087 0.365049 0.421800 0.034 Uiso calc 0.3 B 2
C C40' 0.2093(3) 0.3847(4) 0.3147(3) 0.0280(5) Uani d 0.3 B 2
H H40A 0.172328 0.330200 0.290280 0.034 Uiso calc 0.3 B 2
C C41 0.35706(15) 0.91145(18) 0.39858(13) 0.0175(4) Uani d 1 . .
C C42 0.27141(16) 0.92410(19) 0.40067(15) 0.0211(4) Uani d 1 . .
H H42 0.236348 0.864781 0.400146 0.025 Uiso calc 1 . .
C C43 0.23728(17) 1.0228(2) 0.40349(16) 0.0234(5) Uani d 1 . .
H H43 0.179575 1.030114 0.405746 0.028 Uiso calc 1 . .
C C44 0.28699(18) 1.1103(2) 0.40302(15) 0.0241(5) Uani d 1 . .
H H44 0.263395 1.177438 0.404512 0.029 Uiso calc 1 . .
C C45 0.37189(18) 1.0989(2) 0.40036(15) 0.0230(4) Uani d 1 . .
H H45 0.406196 1.158652 0.399970 0.028 Uiso calc 1 . .
C C46 0.40657(16) 1.00110(19) 0.39827(14) 0.0202(4) Uani d 1 . .
H H46 0.464568 0.994496 0.396597 0.024 Uiso calc 1 . .
H H1N 0.498(2) 0.406(3) 0.699(2) 0.024 Uiso d 1 . .
H H2N 0.496(2) 0.419(3) 0.440(2) 0.024 Uiso d 1 . .

loop_
_atom_site_aniso_label
_atom_site_aniso_U_11
_atom_site_aniso_U_22
_atom_site_aniso_U_33
_atom_site_aniso_U_12
_atom_site_aniso_U_13
_atom_site_aniso_U_23
S1 0.0270(4) 0.0249(4) 0.0211(4) 0.0066(3) 0.0066(3) 0.0059(3)
S1' 0.0214(9) 0.0245(10) 0.0325(12) -0.0058(8) 0.0073(7) -0.0081(8)
O1 0.0174(8) 0.0195(8) 0.0452(12) -0.0051(7) 0.0108(8) 0.0005(8)
O2 0.0310(9) 0.0207(8) 0.0159(7) -0.0068(7) 0.0091(7) -0.0013(6)
N1 0.0216(8) 0.0131(8) 0.0157(8) -0.0019(7) 0.0070(7) -0.0006(6)
C1 0.0171(9) 0.0155(9) 0.0210(10) -0.0037(7) 0.0081(8) -0.0018(8)
C2 0.0185(9) 0.0135(9) 0.0185(9) -0.0042(7) 0.0081(7) -0.0013(7)
C3 0.0176(9) 0.0141(9) 0.0225(10) -0.0018(7) 0.0089(8) 0.0008(7)
C4 0.0164(9) 0.0132(9) 0.0329(12) -0.0026(7) 0.0076(9) 0.0010(8)
C5 0.0167(9) 0.0138(9) 0.0199(9) -0.0039(7) 0.0079(7) 0.0000(7)
C6 0.0152(9) 0.0135(9) 0.0223(10) -0.0030(7) 0.0065(7) -0.0005(8)
C7 0.0164(9) 0.0129(8) 0.0188(9) -0.0017(7) 0.0078(7) 0.0004(7)
C8 0.0175(9) 0.0125(8) 0.0194(9) -0.0023(7) 0.0082(7) -0.0018(7)
C9 0.0344(13) 0.0166(10) 0.0190(10) -0.0030(9) 0.0086(9) -0.0002(8)
C10 0.0388(14) 0.0178(10) 0.0235(11) -0.0029(10) 0.0109(10) 0.0026(9)
C11 0.0259(11) 0.0141(9) 0.0269(11) -0.0050(8) 0.0101(9) 0.0000(8)
C12 0.0257(11) 0.0183(10) 0.0250(11) -0.0085(9) 0.0067(9) -0.0039(8)
C13 0.0234(10) 0.0159(9) 0.0188(10) -0.0053(8) 0.0046(8) 0.0000(8)
C14 0.0186(9) 0.0142(9) 0.0274(11) -0.0018(8) 0.0078(8) 0.0001(8)
C15 0.0270(4) 0.0249(4) 0.0211(4) 0.0066(3) 0.0066(3) 0.0059(3)
C16 0.0270(4) 0.0249(4) 0.0211(4) 0.0066(3) 0.0066(3) 0.0059(3)
C17 0.0270(4) 0.0249(4) 0.0211(4) 0.0066(3) 0.0066(3) 0.0059(3)
C15' 0.0214(9) 0.0245(10) 0.0325(12) -0.0058(8) 0.0073(7) -0.0081(8)
C16' 0.0214(9) 0.0245(10) 0.0325(12) -0.0058(8) 0.0073(7) -0.0081(8)
C17' 0.0214(9) 0.0245(10) 0.0325(12) -0.0058(8) 0.0073(7) -0.0081(8)
C18 0.0178(9) 0.0148(9) 0.0215(10) -0.0044(8) 0.0066(8) 0.0010(8)
C19 0.0215(11) 0.0147(10) 0.0372(14) -0.0047(8) 0.0054(10) 0.0034(9)
C20 0.0296(13) 0.0156(10) 0.0440(16) -0.0043(10) 0.0038(11) 0.0061(10)
C21 0.0369(14) 0.0214(12) 0.0292(13) -0.0146(11) 0.0041(11) 0.0044(10)
C22 0.0267(12) 0.0266(12) 0.0391(15) -0.0135(10) 0.0135(11) 0.0022(11)
C23 0.0222(11) 0.0198(11) 0.0358(13) -0.0079(9) 0.0126(10) -0.0013(10)
S2 0.0239(4) 0.0226(4) 0.0338(5) 0.0018(3) 0.0109(3) 0.0058(3)
S2' 0.0325(11) 0.0291(11) 0.0197(10) -0.0075(8) 0.0035(7) -0.0159(7)
O3 0.0177(8) 0.0237(9) 0.0335(10) 0.0064(7) 0.0074(7) -0.0025(7)
O4 0.0310(9) 0.0171(7) 0.0198(8) 0.0051(7) 0.0129(7) 0.0038(6)
N2 0.0216(9) 0.0114(7) 0.0178(8) 0.0034(6) 0.0086(7) 0.0019(6)
C24 0.0183(9) 0.0168(9) 0.0196(10) 0.0057(8) 0.0074(8) 0.0000(7)
C25 0.0189(9) 0.0126(8) 0.0194(9) 0.0050(7) 0.0086(7) 0.0025(7)
C26 0.0180(9) 0.0141(9) 0.0233(10) 0.0019(7) 0.0076(8) 0.0012(8)
C27 0.0161(9) 0.0154(9) 0.0316(12) 0.0032(8) 0.0098(8) 0.0007(8)
C28 0.0178(9) 0.0138(9) 0.0195(9) 0.0032(7) 0.0076(8) 0.0011(7)
C29 0.0164(9) 0.0152(9) 0.0223(10) 0.0039(7) 0.0072(8) 0.0005(8)
C30 0.0169(9) 0.0137(9) 0.0196(9) 0.0039(7) 0.0067(7) 0.0013(7)
C31 0.0160(9) 0.0117(8) 0.0195(9) 0.0003(7) 0.0073(7) 0.0011(7)
C32 0.0201(10) 0.0160(9) 0.0191(9) 0.0013(8) 0.0038(8) 0.0001(8)
C33 0.0210(10) 0.0160(10) 0.0279(12) 0.0045(8) 0.0054(9) 0.0035(8)
C34 0.0273(11) 0.0148(9) 0.0327(13) 0.0024(8) 0.0144(10) -0.0040(9)
C35 0.0425(15) 0.0198(11) 0.0200(11) 0.0008(10) 0.0128(10) -0.0032(9)
C36 0.0336(13) 0.0169(10) 0.0177(10) 0.0029(9) 0.0083(9) 0.0017(8)
C37 0.0196(10) 0.0173(10) 0.0349(13) 0.0037(8) 0.0096(9) 0.0011(9)
C38 0.0239(4) 0.0226(4) 0.0338(5) 0.0018(3) 0.0109(3) 0.0058(3)
C39 0.0239(4) 0.0226(4) 0.0338(5) 0.0018(3) 0.0109(3) 0.0058(3)
C40 0.0239(4) 0.0226(4) 0.0338(5) 0.0018(3) 0.0109(3) 0.0058(3)
C38' 0.0325(11) 0.0291(11) 0.0197(10) -0.0075(8) 0.0035(7) -0.0159(7)
C39' 0.0325(11) 0.0291(11) 0.0197(10) -0.0075(8) 0.0035(7) -0.0159(7)
C40' 0.0325(11) 0.0291(11) 0.0197(10) -0.0075(8) 0.0035(7) -0.0159(7)
C41 0.0174(9) 0.0158(9) 0.0198(9) 0.0052(7) 0.0062(8) -0.0002(7)
C42 0.0186(10) 0.0152(9) 0.0323(12) 0.0043(8) 0.0118(9) 0.0023(9)
C43 0.0215(10) 0.0193(10) 0.0309(12) 0.0082(9) 0.0102(9) 0.0004(9)
C44 0.0267(11) 0.0175(10) 0.0255(12) 0.0079(9) 0.0041(9) -0.0012(9)
C45 0.0266(11) 0.0145(9) 0.0268(11) 0.0011(8) 0.0065(9) 0.0000(8)
C46 0.0187(10) 0.0177(10) 0.0249(11) 0.0020(8) 0.0075(8) -0.0006(8)

loop_
_atom_type_symbol
_atom_type_description
_atom_type_scat_dispersion_real
_atom_type_scat_dispersion_imag
_atom_type_scat_source
C C 0.0033 0.0016 'International Tables Vol C Tables 4.2.6.8 and 6.1.1.4'
H H 0.0000 0.0000 'International Tables Vol C Tables 4.2.6.8 and 6.1.1.4'
N N 0.0061 0.0033 'International Tables Vol C Tables 4.2.6.8 and 6.1.1.4'
O O 0.0106 0.0060 'International Tables Vol C Tables 4.2.6.8 and 6.1.1.4'
S S 0.1246 0.1234 'International Tables Vol C Tables 4.2.6.8 and 6.1.1.4'

loop_
_geom_angle_atom_site_label_1
_geom_angle_atom_site_label_2
_geom_angle_atom_site_label_3
_geom_angle_site_symmetry_1
_geom_angle_site_symmetry_3
_geom_angle
_geom_angle_publ_flag
C14 S1 C17 . . 91.85(14) ?
C14 S1' C17' . . 93.6(3) ?
C7 N1 C8 . . 127.3(2) ?
C7 N1 H1N . . 115(3) ?
C8 N1 H1N . . 118(3) ?
O1 C1 C6 . . 121.0(2) ?
O1 C1 C2 . . 121.7(2) ?
C6 C1 C2 . . 117.26(19) ?
C1 C2 C7 . . 110.71(19) ?
C1 C2 C3 . . 110.18(18) ?
C7 C2 C3 . . 110.10(18) ?
C1 C2 H2 . . 108.6 ?
C7 C2 H2 . . 108.6 ?
C3 C2 H2 . . 108.6 ?
C14 C3 C4 . . 112.79(15) ?
C14 C3 C2 . . 112.29(16) ?
C4 C3 C2 . . 108.93(19) ?
C14 C3 H3 . . 107.5 ?
C4 C3 H3 . . 107.5 ?
C2 C3 H3 . . 107.5 ?
C5 C4 C3 . . 113.19(19) ?
C5 C4 H4A . . 108.9 ?
C3 C4 H4A . . 108.9 ?
C5 C4 H4B . . 108.9 ?
C3 C4 H4B . . 108.9 ?
H4A C4 H4B . . 107.8 ?
C6 C5 C18 . . 121.0(2) ?
C6 C5 C4 . . 119.9(2) ?
C18 C5 C4 . . 119.08(19) ?
C5 C6 C1 . . 123.6(2) ?
C5 C6 H6 . . 118.2 ?
C1 C6 H6 . . 118.2 ?
O2 C7 N1 . . 124.8(2) ?
O2 C7 C2 . . 120.8(2) ?
N1 C7 C2 . . 114.36(19) ?
C9 C8 C13 . . 119.7(2) ?
C9 C8 N1 . . 115.7(2) ?
C13 C8 N1 . . 124.6(2) ?
C10 C9 C8 . . 120.4(2) ?
C10 C9 H9 . . 119.8 ?
C8 C9 H9 . . 119.8 ?
C11 C10 C9 . . 120.3(2) ?
C11 C10 H10 . . 119.8 ?
C9 C10 H10 . . 119.8 ?
C10 C11 C12 . . 119.6(2) ?
C10 C11 H11 . . 120.2 ?
C12 C11 H11 . . 120.2 ?
C13 C12 C11 . . 120.7(2) ?
C13 C12 H12 . . 119.6 ?
C11 C12 H12 . . 119.6 ?
C12 C13 C8 . . 119.3(2) ?
C12 C13 H13 . . 120.4 ?
C8 C13 H13 . . 120.4 ?
C15 C14 C3 . . 125.1(3) ?
C15' C14 C3 . . 131.5(4) ?
C15' C14 S1' . . 103.1(4) ?
C3 C14 S1' . . 125.3(2) ?
C15 C14 S1 . . 112.0(3) ?
C3 C14 S1 . . 122.98(16) ?
C14 C15 C16 . . 112.8(4) ?
C14 C15 H15 . . 123.6 ?
C16 C15 H15 . . 123.6 ?
C17 C16 C15 . . 110.5(4) ?
C17 C16 H16 . . 124.7 ?
C15 C16 H16 . . 124.7 ?
C16 C17 S1 . . 112.8(3) ?
C16 C17 H17 . . 123.6 ?
S1 C17 H17 . . 123.6 ?
C14 C15' C16' . . 125.5(8) ?
C14 C15' H15A . . 117.3 ?
C16' C15' H15A . . 117.3 ?
C17' C16' C15' . . 99.9(8) ?
C17' C16' H16A . . 130.0 ?
C15' C16' H16A . . 130.0 ?
C16' C17' S1' . . 117.9(7) ?
C16' C17' H17A . . 121.1 ?
S1' C17' H17A . . 121.1 ?
C23 C18 C19 . . 118.1(2) ?
C23 C18 C5 . . 121.0(2) ?
C19 C18 C5 . . 120.9(2) ?
C20 C19 C18 . . 121.1(3) ?
C20 C19 H19 . . 119.5 ?
C18 C19 H19 . . 119.5 ?
C19 C20 C21 . . 119.8(3) ?
C19 C20 H20 . . 120.1 ?
C21 C20 H20 . . 120.1 ?
C22 C21 C20 . . 119.9(2) ?
C22 C21 H21 . . 120.1 ?
C20 C21 H21 . . 120.1 ?
C21 C22 C23 . . 120.2(3) ?
C21 C22 H22 . . 119.9 ?
C23 C22 H22 . . 119.9 ?
C18 C23 C22 . . 120.9(3) ?
C18 C23 H23 . . 119.6 ?
C22 C23 H23 . . 119.6 ?
C37 S2 C40 . . 94.03(16) ?
C37 S2' C40' . . 91.6(3) ?
C30 N2 C31 . . 126.5(2) ?
C30 N2 H2N . . 114(2) ?
C31 N2 H2N . . 119(2) ?
O3 C24 C29 . . 121.1(2) ?
O3 C24 C25 . . 120.6(2) ?
C29 C24 C25 . . 118.20(19) ?
C24 C25 C30 . . 110.62(18) ?
C24 C25 C26 . . 112.44(18) ?
C30 C25 C26 . . 108.80(19) ?
C24 C25 H25 . . 108.3 ?
C30 C25 H25 . . 108.3 ?
C26 C25 H25 . . 108.3 ?
C37 C26 C27 . . 110.94(16) ?
C37 C26 C25 . . 111.09(15) ?
C27 C26 C25 . . 110.6(2) ?
C37 C26 H26 . . 108.0 ?
C27 C26 H26 . . 108.0 ?
C25 C26 H26 . . 108.0 ?
C28 C27 C26 . . 113.43(19) ?
C28 C27 H27A . . 108.9 ?
C26 C27 H27A . . 108.9 ?
C28 C27 H27B . . 108.9 ?
C26 C27 H27B . . 108.9 ?
H27A C27 H27B . . 107.7 ?
C29 C28 C41 . . 121.8(2) ?
C29 C28 C27 . . 119.9(2) ?
C41 C28 C27 . . 118.21(19) ?
C28 C29 C24 . . 123.8(2) ?
C28 C29 H29 . . 118.1 ?
C24 C29 H29 . . 118.1 ?
O4 C30 N2 . . 124.5(2) ?
O4 C30 C25 . . 120.8(2) ?
N2 C30 C25 . . 114.6(2) ?
C32 C31 C36 . . 120.0(2) ?
C32 C31 N2 . . 117.2(2) ?
C36 C31 N2 . . 122.7(2) ?
C33 C32 C31 . . 120.1(2) ?
C33 C32 H32 . . 119.9 ?
C31 C32 H32 . . 119.9 ?
C32 C33 C34 . . 120.7(2) ?
C32 C33 H33 . . 119.7 ?
C34 C33 H33 . . 119.7 ?
C33 C34 C35 . . 119.1(2) ?
C33 C34 H34 . . 120.4 ?
C35 C34 H34 . . 120.4 ?
C34 C35 C36 . . 120.9(2) ?
C34 C35 H35 . . 119.6 ?
C36 C35 H35 . . 119.6 ?
C31 C36 C35 . . 119.1(2) ?
C31 C36 H36 . . 120.4 ?
C35 C36 H36 . . 120.4 ?
C38' C37 C26 . . 124.9(4) ?
C38 C37 C26 . . 126.3(3) ?
C38' C37 S2' . . 109.8(4) ?
C26 C37 S2' . . 125.3(2) ?
C38 C37 S2 . . 107.7(3) ?
C26 C37 S2 . . 126.02(18) ?
C37 C38 C39 . . 116.8(4) ?
C37 C38 H38 . . 121.6 ?
C39 C38 H38 . . 121.6 ?
C40 C39 C38 . . 108.2(4) ?
C40 C39 H39 . . 125.9 ?
C38 C39 H39 . . 125.9 ?
C39 C40 S2 . . 113.3(3) ?
C39 C40 H40 . . 123.3 ?
S2 C40 H40 . . 123.3 ?
C37 C38' C39' . . 118.2(7) ?
C37 C38' H38A . . 120.9 ?
C39' C38' H38A . . 120.9 ?
C40' C39' C38' . . 104.0(8) ?
C40' C39' H39A . . 128.0 ?
C38' C39' H39A . . 128.0 ?
C39' C40' S2' . . 116.4(6) ?
C39' C40' H40A . . 121.8 ?
S2' C40' H40A . . 121.8 ?
C42 C41 C46 . . 118.0(2) ?
C42 C41 C28 . . 120.3(2) ?
C46 C41 C28 . . 121.7(2) ?
C43 C42 C41 . . 120.7(2) ?
C43 C42 H42 . . 119.6 ?
C41 C42 H42 . . 119.6 ?
C44 C43 C42 . . 120.5(2) ?
C44 C43 H43 . . 119.8 ?
C42 C43 H43 . . 119.8 ?
C43 C44 C45 . . 119.5(2) ?
C43 C44 H44 . . 120.3 ?
C45 C44 H44 . . 120.3 ?
C46 C45 C44 . . 120.4(2) ?
C46 C45 H45 . . 119.8 ?
C44 C45 H45 . . 119.8 ?
C45 C46 C41 . . 120.9(2) ?
C45 C46 H46 . . 119.6 ?
C41 C46 H46 . . 119.6 ?

loop_
_geom_bond_atom_site_label_1
_geom_bond_atom_site_label_2
_geom_bond_site_symmetry_2
_geom_bond_distance
_geom_bond_publ_flag
S1 C14 . 1.692(2) ?
S1 C17 . 1.716(3) ?
S1' C14 . 1.688(3) ?
S1' C17' . 1.712(4) ?
O1 C1 . 1.223(3) ?
O2 C7 . 1.227(3) ?
N1 C7 . 1.349(3) ?
N1 C8 . 1.418(3) ?
N1 H1N . 0.85(4) ?
C1 C6 . 1.455(3) ?
C1 C2 . 1.526(3) ?
C2 C7 . 1.530(3) ?
C2 C3 . 1.543(3) ?
C2 H2 . 1.0000 ?
C3 C14 . 1.486(3) ?
C3 C4 . 1.535(3) ?
C3 H3 . 1.0000 ?
C4 C5 . 1.510(3) ?
C4 H4A . 0.9900 ?
C4 H4B . 0.9900 ?
C5 C6 . 1.354(3) ?
C5 C18 . 1.478(3) ?
C6 H6 . 0.9500 ?
C8 C9 . 1.395(3) ?
C8 C13 . 1.398(3) ?
C9 C10 . 1.388(4) ?
C9 H9 . 0.9500 ?
C10 C11 . 1.380(4) ?
C10 H10 . 0.9500 ?
C11 C12 . 1.397(4) ?
C11 H11 . 0.9500 ?
C12 C13 . 1.394(3) ?
C12 H12 . 0.9500 ?
C13 H13 . 0.9500 ?
C14 C15 . 1.369(4) ?
C14 C15' . 1.381(4) ?
C15 C16 . 1.440(4) ?
C15 H15 . 0.9500 ?
C16 C17 . 1.362(3) ?
C16 H16 . 0.9500 ?
C17 H17 . 0.9500 ?
C15' C16' . 1.432(4) ?
C15' H15A . 0.9500 ?
C16' C17' . 1.361(4) ?
C16' H16A . 0.9500 ?
C17' H17A . 0.9500 ?
C18 C23 . 1.393(3) ?
C18 C19 . 1.401(4) ?
C19 C20 . 1.389(4) ?
C19 H19 . 0.9500 ?
C20 C21 . 1.389(4) ?
C20 H20 . 0.9500 ?
C21 C22 . 1.381(5) ?
C21 H21 . 0.9500 ?
C22 C23 . 1.394(4) ?
C22 H22 . 0.9500 ?
C23 H23 . 0.9500 ?
S2 C37 . 1.686(2) ?
S2 C40 . 1.712(3) ?
S2' C37 . 1.644(3) ?
S2' C40' . 1.722(4) ?
O3 C24 . 1.230(3) ?
O4 C30 . 1.229(3) ?
N2 C30 . 1.352(3) ?
N2 C31 . 1.422(3) ?
N2 H2N . 0.94(4) ?
C24 C29 . 1.457(3) ?
C24 C25 . 1.516(3) ?
C25 C30 . 1.528(3) ?
C25 C26 . 1.539(3) ?
C25 H25 . 1.0000 ?
C26 C37 . 1.479(3) ?
C26 C27 . 1.538(3) ?
C26 H26 . 1.0000 ?
C27 C28 . 1.507(3) ?
C27 H27A . 0.9900 ?
C27 H27B . 0.9900 ?
C28 C29 . 1.354(3) ?
C28 C41 . 1.472(3) ?
C29 H29 . 0.9500 ?
C31 C32 . 1.391(3) ?
C31 C36 . 1.392(3) ?
C32 C33 . 1.384(3) ?
C32 H32 . 0.9500 ?
C33 C34 . 1.385(4) ?
C33 H33 . 0.9500 ?
C34 C35 . 1.391(4) ?
C34 H34 . 0.9500 ?
C35 C36 . 1.397(4) ?
C35 H35 . 0.9500 ?
C36 H36 . 0.9500 ?
C37 C38' . 1.377(4) ?
C37 C38 . 1.392(4) ?
C38 C39 . 1.435(4) ?
C38 H38 . 0.9500 ?
C39 C40 . 1.358(3) ?
C39 H39 . 0.9500 ?
C40 H40 . 0.9500 ?
C38' C39' . 1.430(4) ?
C38' H38A . 0.9500 ?
C39' C40' . 1.360(4) ?
C39' H39A . 0.9500 ?
C40' H40A . 0.9500 ?
C41 C42 . 1.404(3) ?
C41 C46 . 1.407(3) ?
C42 C43 . 1.395(3) ?
C42 H42 . 0.9500 ?
C43 C44 . 1.386(4) ?
C43 H43 . 0.9500 ?
C44 C45 . 1.394(4) ?
C44 H44 . 0.9500 ?
C45 C46 . 1.386(3) ?
C45 H45 . 0.9500 ?
C46 H46 . 0.9500 ?

loop_
_geom_contact_atom_site_label_1
_geom_contact_atom_site_label_2
_geom_contact_distance
_geom_contact_site_symmetry_1
_geom_contact_site_symmetry_2
_geom_contact_publ_flag
S1 H2 2.95 . . yes
S2 H25 2.96 . . yes
S2 H27B 2.93 . . yes
O2 C13 2.920(3) . . yes
O4 C36 2.900(3) . . yes
H16 O1 2.71 . 3_545 yes
H17A O1 2.72 . 3_545 yes
H22 O1 2.35 . 3_555 yes
O2 H3 2.68 . . yes
O2 H13 2.37 . . yes
O2 H2N 1.95(4) . . yes
O3 H43 2.42 . 3_545 yes
O4 H26 2.67 . . yes
O4 H36 2.38 . . yes
H1N O4 2.07(4) . 2_565 yes
C4 H23 2.61 . . yes
C6 H19 2.62 . . yes
C7 H13 2.84 . . yes
C19 H6 2.58 . . yes
C23 H4B 2.57 . . yes
C27 H42 2.54 . . yes
C27 H38A 2.97 . . yes
C29 H46 2.65 . . yes
C30 H36 2.79 . . yes
C30 H43 2.88 . 3_545 yes
C40 H44 2.84 . 1_545 yes
C42 H27A 2.61 . . yes
C46 H29 2.59 . . yes
H1N H9 2.32 . . yes
H1N H2 2.10 . . yes
H2N H25 2.03 . . yes
H4B H23 1.96 . . yes
H6 H19 2.06 . . yes
H27A H42 2.11 . . yes
H27B H38A 2.37 . . yes
H29 H46 2.05 . . yes
H40 H44 2.36 . 1_545 yes

loop_
_geom_hbond_atom_site_label_D
_geom_hbond_atom_site_label_H
_geom_hbond_atom_site_label_A
_geom_hbond_site_symmetry_A
_geom_hbond_distance_DH
_geom_hbond_distance_HA
_geom_hbond_distance_DA
_geom_hbond_angle_DHA
_geom_hbond_publ_flag
N1 H1N O4 2_565 0.85(4) 2.07(4) 2.921(3) 173(4) yes
N2 H2N O2 . 0.94(4) 1.95(4) 2.871(3) 167(3) yes
C11 H11 Cg1 3_455 0.95 2.71 3.468(3) 137 yes
C12 H12 Cg10 2_574 0.95 2.87 3.772(3) 159 yes
C34 H34 Cg2 3_545 0.95 2.78 3.546(3) 139 yes
C38 H38 Cg7 3_455 0.95 2.81 3.603(5) 142 yes

loop_
_geom_torsion_atom_site_label_1
_geom_torsion_atom_site_label_2
_geom_torsion_atom_site_label_3
_geom_torsion_atom_site_label_4
_geom_torsion_site_symmetry_1
_geom_torsion_site_symmetry_2
_geom_torsion_site_symmetry_3
_geom_torsion_site_symmetry_4
_geom_torsion
_geom_torsion_publ_flag
O1 C1 C2 C7 . . . . 25.9(3) ?
C6 C1 C2 C7 . . . . -156.0(2) ?
O1 C1 C2 C3 . . . . 147.9(2) ?
C6 C1 C2 C3 . . . . -34.0(3) ?
C1 C2 C3 C14 . . . . -177.06(17) ?
C7 C2 C3 C14 . . . . -54.7(2) ?
C1 C2 C3 C4 . . . . 57.3(2) ?
C7 C2 C3 C4 . . . . 179.64(19) ?
C14 C3 C4 C5 . . . . -177.59(19) ?
C2 C3 C4 C5 . . . . -52.2(3) ?
C3 C4 C5 C6 . . . . 22.4(3) ?
C3 C4 C5 C18 . . . . -157.9(2) ?
C18 C5 C6 C1 . . . . -176.4(2) ?
C4 C5 C6 C1 . . . . 3.3(4) ?
O1 C1 C6 C5 . . . . -178.8(2) ?
C2 C1 C6 C5 . . . . 3.1(3) ?
C8 N1 C7 O2 . . . . 6.8(4) ?
C8 N1 C7 C2 . . . . -171.5(2) ?
C1 C2 C7 O2 . . . . 71.4(3) ?
C3 C2 C7 O2 . . . . -50.7(3) ?
C1 C2 C7 N1 . . . . -110.2(2) ?
C3 C2 C7 N1 . . . . 127.7(2) ?
C7 N1 C8 C9 . . . . 158.7(2) ?
C7 N1 C8 C13 . . . . -22.4(4) ?
C13 C8 C9 C10 . . . . 0.3(4) ?
N1 C8 C9 C10 . . . . 179.3(2) ?
C8 C9 C10 C11 . . . . -0.3(4) ?
C9 C10 C11 C12 . . . . 0.2(4) ?
C10 C11 C12 C13 . . . . -0.2(4) ?
C11 C12 C13 C8 . . . . 0.2(4) ?
C9 C8 C13 C12 . . . . -0.2(4) ?
N1 C8 C13 C12 . . . . -179.2(2) ?
C4 C3 C14 C15 . . . . -111.8(2) ?
C2 C3 C14 C15 . . . . 124.67(19) ?
C4 C3 C14 C15' . . . . 69.4(2) ?
C2 C3 C14 C15' . . . . -54.2(2) ?
C4 C3 C14 S1' . . . . -110.7(2) ?
C2 C3 C14 S1' . . . . 125.8(2) ?
C4 C3 C14 S1 . . . . 68.23(18) ?
C2 C3 C14 S1 . . . . -55.32(17) ?
C17' S1' C14 C15' . . . . -0.03(12) ?
C17' S1' C14 C3 . . . . -179.97(7) ?
C17 S1 C14 C15 . . . . -0.02(11) ?
C17 S1 C14 C3 . . . . 179.97(6) ?
C3 C14 C15 C16 . . . . 179.94(10) ?
S1 C14 C15 C16 . . . . -0.07(18) ?
C14 C15 C16 C17 . . . . 0.1(2) ?
C15 C16 C17 S1 . . . . -0.2(2) ?
C14 S1 C17 C16 . . . . 0.11(14) ?
C3 C14 C15' C16' . . . . -179.92(14) ?
S1' C14 C15' C16' . . . . 0.2(2) ?
C14 C15' C16' C17' . . . . -0.2(3) ?
C15' C16' C17' S1' . . . . 0.2(2) ?
C14 S1' C17' C16' . . . . -0.08(17) ?
C6 C5 C18 C23 . . . . -161.9(2) ?
C4 C5 C18 C23 . . . . 18.4(3) ?
C6 C5 C18 C19 . . . . 18.0(4) ?
C4 C5 C18 C19 . . . . -161.7(2) ?
C23 C18 C19 C20 . . . . 1.3(4) ?
C5 C18 C19 C20 . . . . -178.6(3) ?
C18 C19 C20 C21 . . . . -0.3(5) ?
C19 C20 C21 C22 . . . . -0.6(5) ?
C20 C21 C22 C23 . . . . 0.5(5) ?
C19 C18 C23 C22 . . . . -1.4(4) ?
C5 C18 C23 C22 . . . . 178.5(3) ?
C21 C22 C23 C18 . . . . 0.5(5) ?
O3 C24 C25 C30 . . . . -35.2(3) ?
C29 C24 C25 C30 . . . . 147.8(2) ?
O3 C24 C25 C26 . . . . -157.1(2) ?
C29 C24 C25 C26 . . . . 26.0(3) ?
C24 C25 C26 C37 . . . . -173.58(18) ?
C30 C25 C26 C37 . . . . 63.5(2) ?
C24 C25 C26 C27 . . . . -49.9(3) ?
C30 C25 C26 C27 . . . . -172.79(19) ?
C37 C26 C27 C28 . . . . 173.80(19) ?
C25 C26 C27 C28 . . . . 50.0(3) ?
C26 C27 C28 C29 . . . . -25.5(3) ?
C26 C27 C28 C41 . . . . 156.6(2) ?
C41 C28 C29 C24 . . . . 177.4(2) ?
C27 C28 C29 C24 . . . . -0.4(4) ?
O3 C24 C29 C28 . . . . -176.9(2) ?
C25 C24 C29 C28 . . . . 0.1(3) ?
C31 N2 C30 O4 . . . . -3.7(4) ?
C31 N2 C30 C25 . . . . 174.1(2) ?
C24 C25 C30 O4 . . . . -60.9(3) ?
C26 C25 C30 O4 . . . . 63.1(3) ?
C24 C25 C30 N2 . . . . 121.2(2) ?
C26 C25 C30 N2 . . . . -114.8(2) ?
C30 N2 C31 C32 . . . . 157.3(2) ?
C30 N2 C31 C36 . . . . -25.8(4) ?
C36 C31 C32 C33 . . . . 1.8(4) ?
N2 C31 C32 C33 . . . . 178.9(2) ?
C31 C32 C33 C34 . . . . -0.9(4) ?
C32 C33 C34 C35 . . . . -0.8(4) ?
C33 C34 C35 C36 . . . . 1.5(4) ?
C32 C31 C36 C35 . . . . -1.1(4) ?
N2 C31 C36 C35 . . . . -178.0(2) ?
C34 C35 C36 C31 . . . . -0.6(4) ?
C27 C26 C37 C38' . . . . -57.0(2) ?
C25 C26 C37 C38' . . . . 66.5(2) ?
C27 C26 C37 C38 . . . . 119.5(2) ?
C25 C26 C37 C38 . . . . -117.0(2) ?
C27 C26 C37 S2' . . . . 123.1(2) ?
C25 C26 C37 S2' . . . . -113.4(2) ?
C27 C26 C37 S2 . . . . -60.68(18) ?
C25 C26 C37 S2 . . . . 62.81(17) ?
C40' S2' C37 C38' . . . . 0.00(12) ?
C40' S2' C37 C26 . . . . 179.91(7) ?
C40 S2 C37 C38 . . . . -0.36(11) ?
C40 S2 C37 C26 . . . . 179.79(7) ?
C26 C37 C38 C39 . . . . -179.62(11) ?
S2 C37 C38 C39 . . . . 0.54(18) ?
C37 C38 C39 C40 . . . . -0.5(2) ?
C38 C39 C40 S2 . . . . 0.2(2) ?
C37 S2 C40 C39 . . . . 0.12(15) ?
C26 C37 C38' C39' . . . . -179.91(13) ?
S2' C37 C38' C39' . . . . 0.0(2) ?
C37 C38' C39' C40' . . . . 0.0(3) ?
C38' C39' C40' S2' . . . . 0.0(2) ?
C37 S2' C40' C39' . . . . 0.00(17) ?
C29 C28 C41 C42 . . . . -166.2(2) ?
C27 C28 C41 C42 . . . . 11.7(3) ?
C29 C28 C41 C46 . . . . 14.1(4) ?
C27 C28 C41 C46 . . . . -168.0(2) ?
C46 C41 C42 C43 . . . . -1.0(4) ?
C28 C41 C42 C43 . . . . 179.3(2) ?
C41 C42 C43 C44 . . . . 1.1(4) ?
C42 C43 C44 C45 . . . . -0.6(4) ?
C43 C44 C45 C46 . . . . -0.1(4) ?
C44 C45 C46 C41 . . . . 0.2(4) ?
C42 C41 C46 C45 . . . . 0.3(4) ?
C28 C41 C46 C45 . . . . -180.0(2) ?
